data_2234138
loop_
_publ_author_name
'Fun, Hoong-Kun'
'Quah, Ching Kheng'
'Samshuddin, S.'
'Narayana, B.'
'Sarojini, B. K.'

_publ_section_title
;
 1-[3-(4-Chlorophenyl)-5-(4-methoxyphenyl)-4,5-dihydro-1<i>H</i>-pyrazol-1-yl]ethanone
;
_journal_coeditor_code BV2200
_journal_issue 4
_journal_name_full 'Acta Crystallographica Section E'
_journal_page_first o1023
_journal_paper_doi 10.1107/S1600536812009439
_journal_volume 68
_journal_year 2012
_chemical_formula_iupac 'C18 H17 Cl N2 O2'
_chemical_formula_moiety 'C18 H17 Cl N2 O2'
_chemical_formula_sum 'C18 H17 Cl N2 O2'
_chemical_formula_weight 328.79
_chemical_name_systematic
;
1-[3-(4-Chlorophenyl)-5-(4-methoxyphenyl)-4,5-dihydro-1<i>H</i>-pyrazol-
1-yl]ethanone
;
_space_group_IT_number 14
_symmetry_cell_setting monoclinic
_symmetry_space_group_name_Hall '-P 2ybc'
_symmetry_space_group_name_H-M 'P 1 21/c 1'
_atom_sites_solution_hydrogens geom
_atom_sites_solution_primary direct
_atom_sites_solution_secondary difmap
_audit_creation_method SHELXL-97
_cell_angle_alpha 90.00
_cell_angle_beta 113.830(2)
_cell_angle_gamma 90.00
_cell_formula_units_Z 4
_cell_length_a 9.3473(4)
_cell_length_b 9.4418(4)
_cell_length_c 19.7840(7)
_cell_measurement_reflns_used 9967
_cell_measurement_temperature 100
_cell_measurement_theta_max 32.49
_cell_measurement_theta_min 2.43
_cell_volume 1597.19(11)
_computing_cell_refinement 'SAINT (Bruker, 2009)'
_computing_data_collection 'APEX2 (Bruker, 2009)'
_computing_data_reduction 'SAINT (Bruker, 2009)'
_computing_molecular_graphics 'SHELXTL (Sheldrick, 2008)'
_computing_publication_material 'SHELXTL (Sheldrick, 2008) and PLATON (Spek, 2009)'
_computing_structure_refinement 'SHELXTL (Sheldrick, 2008)'
_computing_structure_solution 'SHELXTL (Sheldrick, 2008)'
_diffrn_ambient_temperature 100
_diffrn_measured_fraction_theta_full 0.981
_diffrn_measured_fraction_theta_max 0.981
_diffrn_measurement_device_type
;
Bruker SMART APEXII DUO CCD area-detector
;
_diffrn_measurement_method '\f and \w scans'
_diffrn_radiation_monochromator graphite
_diffrn_radiation_source 'fine-focus sealed tube'
_diffrn_radiation_type MoK\a
_diffrn_radiation_wavelength 0.71073
_diffrn_reflns_av_R_equivalents 0.0204
_diffrn_reflns_av_sigmaI/netI 0.0213
_diffrn_reflns_limit_h_max 14
_diffrn_reflns_limit_h_min -14
_diffrn_reflns_limit_k_max 14
_diffrn_reflns_limit_k_min -14
_diffrn_reflns_limit_l_max 30
_diffrn_reflns_limit_l_min -28
_diffrn_reflns_number 21450
_diffrn_reflns_theta_full 32.61
_diffrn_reflns_theta_max 32.61
_diffrn_reflns_theta_min 2.25
_diffrn_standards_number 0
_exptl_absorpt_coefficient_mu 0.250
_exptl_absorpt_correction_T_max 0.9582
_exptl_absorpt_correction_T_min 0.9078
_exptl_absorpt_correction_type multi-scan
_exptl_absorpt_process_details '(<i>SADABS</i>; Bruker, 2009)'
_exptl_crystal_colour colourless
_exptl_crystal_density_diffrn 1.367
_exptl_crystal_density_method 'not measured'
_exptl_crystal_description block
_exptl_crystal_F_000 688
_exptl_crystal_size_max 0.394
_exptl_crystal_size_mid 0.253
_exptl_crystal_size_min 0.172
_refine_diff_density_max 0.477
_refine_diff_density_min -0.256
_refine_ls_extinction_method none
_refine_ls_goodness_of_fit_ref 1.080
_refine_ls_hydrogen_treatment constr
_refine_ls_matrix_type full
_refine_ls_number_parameters 210
_refine_ls_number_reflns 5715
_refine_ls_number_restraints 0
_refine_ls_restrained_S_all 1.080
_refine_ls_R_factor_all 0.0448
_refine_ls_R_factor_gt 0.0366
_refine_ls_shift/su_max 0.001
_refine_ls_shift/su_mean 0.001
_refine_ls_structure_factor_coef Fsqd
_refine_ls_weighting_details 'calc w=1/[\s^2^(Fo^2^)+(0.0578P)^2^+0.4018P] where P=(Fo^2^+2Fc^2^)/3'
_refine_ls_weighting_scheme calc
_refine_ls_wR_factor_gt 0.1022
_refine_ls_wR_factor_ref 0.1086
_reflns_number_gt 4900
_reflns_number_total 5715
_reflns_threshold_expression I>2\s(I)
_cod_data_source_file bv2200.cif
_cod_data_source_block I
_cod_original_sg_symbol_H-M 'P 21/c'
_cod_database_code 2234138
_cod_database_fobs_code 2234138

loop_
_symmetry_equiv_pos_as_xyz
'x, y, z'
'-x, y+1/2, -z+1/2'
'-x, -y, -z'
'x, -y-1/2, z-1/2'

loop_
_atom_site_type_symbol
_atom_site_label
_atom_site_fract_x
_atom_site_fract_y
_atom_site_fract_z
_atom_site_U_iso_or_equiv
_atom_site_adp_type
_atom_site_calc_flag
_atom_site_refinement_flags
_atom_site_occupancy
_atom_site_symmetry_multiplicity
Cl Cl1 0.39017(3) 0.39544(3) -0.167559(12) 0.02538(8) Uani d . 1 1
O O1 0.79766(9) 0.66995(8) 0.45133(4) 0.02433(16) Uani d . 1 1
O O2 0.91233(9) 0.03965(8) 0.36842(4) 0.02099(15) Uani d . 1 1
N N1 0.71059(10) 0.14269(8) 0.18233(4) 0.01673(15) Uani d . 1 1
N N2 0.81942(10) 0.13711(8) 0.25551(4) 0.01686(15) Uani d . 1 1
C C1 0.52427(13) 0.20907(12) 0.02990(5) 0.02301(19) Uani d . 1 1
H H1A 0.4856 0.1381 0.0522 0.028 Uiso calc R 1 1
C C2 0.44026(13) 0.24407(12) -0.04388(5) 0.0241(2) Uani d . 1 1
H H2A 0.3442 0.1979 -0.0721 0.029 Uiso calc R 1 1
C C3 0.49847(12) 0.34738(10) -0.07580(5) 0.01920(18) Uani d . 1 1
C C4 0.63933(13) 0.41499(11) -0.03629(5) 0.02137(19) Uani d . 1 1
H H4A 0.6787 0.4838 -0.0594 0.026 Uiso calc R 1 1
C C5 0.72232(12) 0.38032(10) 0.03796(5) 0.01943(18) Uani d . 1 1
H H5A 0.8182 0.4269 0.0659 0.023 Uiso calc R 1 1
C C6 0.66539(11) 0.27739(10) 0.07168(5) 0.01637(16) Uani d . 1 1
C C7 0.75373(11) 0.24300(9) 0.14994(5) 0.01598(16) Uani d . 1 1
C C8 0.90463(11) 0.31439(10) 0.19905(5) 0.01772(17) Uani d . 1 1
H H8A 0.8937 0.4188 0.1971 0.021 Uiso calc R 1 1
H H8B 0.9915 0.2874 0.1852 0.021 Uiso calc R 1 1
C C9 0.93042(11) 0.25651(9) 0.27597(5) 0.01613(16) Uani d . 1 1
H H9A 1.0400 0.2209 0.3019 0.019 Uiso calc R 1 1
C C10 0.89448(11) 0.36484(10) 0.32356(5) 0.01551(16) Uani d . 1 1
C C11 1.00985(11) 0.46168(10) 0.36358(5) 0.01698(16) Uani d . 1 1
H H11A 1.1092 0.4567 0.3612 0.020 Uiso calc R 1 1
C C12 0.98297(11) 0.56594(10) 0.40712(5) 0.01733(16) Uani d . 1 1
H H12A 1.0633 0.6309 0.4343 0.021 Uiso calc R 1 1
C C13 0.83702(12) 0.57364(10) 0.41030(5) 0.01832(17) Uani d . 1 1
C C14 0.71987(12) 0.47712(12) 0.37019(6) 0.0233(2) Uani d . 1 1
H H14A 0.6203 0.4822 0.3723 0.028 Uiso calc R 1 1
C C15 0.74886(12) 0.37390(11) 0.32730(5) 0.02067(18) Uani d . 1 1
H H15A 0.6687 0.3088 0.3002 0.025 Uiso calc R 1 1
C C16 0.91421(13) 0.77111(10) 0.49274(5) 0.02186(19) Uani d . 1 1
H H16A 0.8761 0.8270 0.5238 0.033 Uiso calc R 1 1
H H16B 0.9360 0.8341 0.4587 0.033 Uiso calc R 1 1
H H16C 1.0103 0.7214 0.5240 0.033 Uiso calc R 1 1
C C17 0.81439(11) 0.03714(10) 0.30430(5) 0.01726(17) Uani d . 1 1
C C18 0.68751(13) -0.07237(11) 0.27532(6) 0.02370(19) Uani d . 1 1
H H18A 0.7054 -0.1461 0.3127 0.036 Uiso calc R 1 1
H H18B 0.6885 -0.1149 0.2303 0.036 Uiso calc R 1 1
H H18C 0.5858 -0.0276 0.2640 0.036 Uiso calc R 1 1

loop_
_atom_site_aniso_label
_atom_site_aniso_U_11
_atom_site_aniso_U_22
_atom_site_aniso_U_33
_atom_site_aniso_U_12
_atom_site_aniso_U_13
_atom_site_aniso_U_23
Cl1 0.02990(14) 0.02625(13) 0.01582(11) -0.00074(9) 0.00491(9) 0.00026(8)
O1 0.0228(4) 0.0255(3) 0.0257(3) -0.0018(3) 0.0108(3) -0.0105(3)
O2 0.0233(4) 0.0204(3) 0.0170(3) 0.0018(3) 0.0058(3) 0.0015(2)
N1 0.0169(4) 0.0175(3) 0.0150(3) 0.0008(3) 0.0056(3) 0.0001(3)
N2 0.0181(4) 0.0164(3) 0.0146(3) -0.0012(3) 0.0051(3) -0.0002(2)
C1 0.0202(5) 0.0271(5) 0.0207(4) -0.0054(4) 0.0071(4) 0.0032(3)
C2 0.0200(5) 0.0292(5) 0.0198(4) -0.0060(4) 0.0047(4) 0.0012(3)
C3 0.0215(5) 0.0202(4) 0.0153(4) 0.0008(3) 0.0068(3) -0.0005(3)
C4 0.0254(5) 0.0214(4) 0.0176(4) -0.0040(4) 0.0090(4) 0.0008(3)
C5 0.0201(4) 0.0203(4) 0.0180(4) -0.0038(3) 0.0078(3) -0.0005(3)
C6 0.0166(4) 0.0176(4) 0.0159(3) 0.0003(3) 0.0076(3) 0.0000(3)
C7 0.0157(4) 0.0169(4) 0.0163(3) 0.0006(3) 0.0074(3) -0.0010(3)
C8 0.0177(4) 0.0199(4) 0.0168(4) -0.0027(3) 0.0083(3) -0.0015(3)
C9 0.0153(4) 0.0161(4) 0.0167(3) -0.0002(3) 0.0061(3) -0.0010(3)
C10 0.0157(4) 0.0165(4) 0.0135(3) 0.0008(3) 0.0050(3) 0.0006(3)
C11 0.0165(4) 0.0173(4) 0.0182(4) -0.0014(3) 0.0081(3) 0.0002(3)
C12 0.0179(4) 0.0164(4) 0.0172(4) -0.0030(3) 0.0066(3) -0.0008(3)
C13 0.0194(4) 0.0190(4) 0.0165(4) 0.0009(3) 0.0072(3) -0.0022(3)
C14 0.0156(4) 0.0286(5) 0.0261(4) -0.0016(4) 0.0089(4) -0.0089(4)
C15 0.0150(4) 0.0241(4) 0.0215(4) -0.0018(3) 0.0058(3) -0.0068(3)
C16 0.0276(5) 0.0175(4) 0.0183(4) -0.0010(4) 0.0070(4) -0.0021(3)
C17 0.0188(4) 0.0153(4) 0.0185(4) 0.0024(3) 0.0085(3) 0.0005(3)
C18 0.0255(5) 0.0211(4) 0.0227(4) -0.0043(4) 0.0079(4) 0.0014(3)

loop_
_atom_type_symbol
_atom_type_description
_atom_type_scat_dispersion_real
_atom_type_scat_dispersion_imag
_atom_type_scat_source
C C 0.0033 0.0016 'International Tables Vol C Tables 4.2.6.8 and 6.1.1.4'
H H 0.0000 0.0000 'International Tables Vol C Tables 4.2.6.8 and 6.1.1.4'
Cl Cl 0.1484 0.1585 'International Tables Vol C Tables 4.2.6.8 and 6.1.1.4'
N N 0.0061 0.0033 'International Tables Vol C Tables 4.2.6.8 and 6.1.1.4'
O O 0.0106 0.0060 'International Tables Vol C Tables 4.2.6.8 and 6.1.1.4'

loop_
_geom_angle_atom_site_label_1
_geom_angle_atom_site_label_2
_geom_angle_atom_site_label_3
_geom_angle
C13 O1 C16 117.34(8)
C7 N1 N2 107.39(8)
C17 N2 N1 122.80(8)
C17 N2 C9 123.82(8)
N1 N2 C9 113.18(7)
C2 C1 C6 120.58(9)
C2 C1 H1A 119.7
C6 C1 H1A 119.7
C3 C2 C1 119.10(9)
C3 C2 H2A 120.4
C1 C2 H2A 120.4
C4 C3 C2 121.69(9)
C4 C3 Cl1 119.14(7)
C2 C3 Cl1 119.17(8)
C3 C4 C5 118.89(9)
C3 C4 H4A 120.6
C5 C4 H4A 120.6
C4 C5 C6 120.53(9)
C4 C5 H5A 119.7
C6 C5 H5A 119.7
C1 C6 C5 119.19(8)
C1 C6 C7 121.05(8)
C5 C6 C7 119.77(8)
N1 C7 C6 121.93(8)
N1 C7 C8 113.87(8)
C6 C7 C8 124.15(8)
C7 C8 C9 102.11(7)
C7 C8 H8A 111.3
C9 C8 H8A 111.3
C7 C8 H8B 111.3
C9 C8 H8B 111.3
H8A C8 H8B 109.2
N2 C9 C10 112.23(8)
N2 C9 C8 100.85(7)
C10 C9 C8 112.84(7)
N2 C9 H9A 110.2
C10 C9 H9A 110.2
C8 C9 H9A 110.2
C11 C10 C15 118.56(8)
C11 C10 C9 118.76(8)
C15 C10 C9 122.66(8)
C10 C11 C12 121.53(9)
C10 C11 H11A 119.2
C12 C11 H11A 119.2
C13 C12 C11 119.24(8)
C13 C12 H12A 120.4
C11 C12 H12A 120.4
O1 C13 C12 124.47(9)
O1 C13 C14 115.73(9)
C12 C13 C14 119.79(9)
C15 C14 C13 120.16(9)
C15 C14 H14A 119.9
C13 C14 H14A 119.9
C14 C15 C10 120.71(9)
C14 C15 H15A 119.6
C10 C15 H15A 119.6
O1 C16 H16A 109.5
O1 C16 H16B 109.5
H16A C16 H16B 109.5
O1 C16 H16C 109.5
H16A C16 H16C 109.5
H16B C16 H16C 109.5
O2 C17 N2 119.53(9)
O2 C17 C18 123.48(9)
N2 C17 C18 116.99(8)
C17 C18 H18A 109.5
C17 C18 H18B 109.5
H18A C18 H18B 109.5
C17 C18 H18C 109.5
H18A C18 H18C 109.5
H18B C18 H18C 109.5

loop_
_geom_bond_atom_site_label_1
_geom_bond_atom_site_label_2
_geom_bond_distance
Cl1 C3 1.7440(10)
O1 C13 1.3647(11)
O1 C16 1.4314(12)
O2 C17 1.2286(11)
N1 C7 1.2957(12)
N1 N2 1.3942(11)
N2 C17 1.3644(12)
N2 C9 1.4738(12)
C1 C2 1.3894(14)
C1 C6 1.3994(14)
C1 H1A 0.9500
C2 C3 1.3870(14)
C2 H2A 0.9500
C3 C4 1.3857(14)
C4 C5 1.3951(13)
C4 H4A 0.9500
C5 C6 1.3998(13)
C5 H5A 0.9500
C6 C7 1.4668(12)
C7 C8 1.5102(13)
C8 C9 1.5414(12)
C8 H8A 0.9900
C8 H8B 0.9900
C9 C10 1.5171(12)
C9 H9A 1.0000
C10 C11 1.3913(13)
C10 C15 1.3952(13)
C11 C12 1.3962(13)
C11 H11A 0.9500
C12 C13 1.3927(14)
C12 H12A 0.9500
C13 C14 1.3990(14)
C14 C15 1.3890(13)
C14 H14A 0.9500
C15 H15A 0.9500
C16 H16A 0.9800
C16 H16B 0.9800
C16 H16C 0.9800
C17 C18 1.5017(14)
C18 H18A 0.9800
C18 H18B 0.9800
C18 H18C 0.9800

loop_
_geom_hbond_atom_site_label_D
_geom_hbond_atom_site_label_H
_geom_hbond_atom_site_label_A
_geom_hbond_site_symmetry_A
_geom_hbond_distance_DH
_geom_hbond_distance_HA
_geom_hbond_distance_DA
_geom_hbond_angle_DHA
_geom_hbond_publ_flag
C5 H5A O2 2_755 0.9500 2.5500 3.4993(14) 174.00 yes
C16 H16B O2 1_565 0.9800 2.5900 3.5275(12) 161.00 yes
C16 H16C Cg1 3_766 0.98 2.69 3.5333(10) 145 yes

loop_
_geom_torsion_atom_site_label_1
_geom_torsion_atom_site_label_2
_geom_torsion_atom_site_label_3
_geom_torsion_atom_site_label_4
_geom_torsion
C7 N1 N2 C17 -175.94(8)
C7 N1 N2 C9 9.10(10)
C6 C1 C2 C3 0.28(17)
C1 C2 C3 C4 0.99(16)
C1 C2 C3 Cl1 -177.99(8)
C2 C3 C4 C5 -1.61(16)
Cl1 C3 C4 C5 177.37(8)
C3 C4 C5 C6 0.97(15)
C2 C1 C6 C5 -0.89(16)
C2 C1 C6 C7 178.96(10)
C4 C5 C6 C1 0.25(15)
C4 C5 C6 C7 -179.59(9)
N2 N1 C7 C6 179.53(8)
N2 N1 C7 C8 2.14(10)
C1 C6 C7 N1 4.38(14)
C5 C6 C7 N1 -175.78(9)
C1 C6 C7 C8 -178.50(9)
C5 C6 C7 C8 1.34(14)
N1 C7 C8 C9 -11.45(10)
C6 C7 C8 C9 171.22(8)
C17 N2 C9 C10 -70.02(11)
N1 N2 C9 C10 104.88(8)
C17 N2 C9 C8 169.63(9)
N1 N2 C9 C8 -15.47(9)
C7 C8 C9 N2 14.77(9)
C7 C8 C9 C10 -105.14(8)
N2 C9 C10 C11 162.70(8)
C8 C9 C10 C11 -84.18(10)
N2 C9 C10 C15 -19.12(12)
C8 C9 C10 C15 94.01(11)
C15 C10 C11 C12 0.32(14)
C9 C10 C11 C12 178.58(8)
C10 C11 C12 C13 -0.32(14)
C16 O1 C13 C12 1.13(14)
C16 O1 C13 C14 -179.58(9)
C11 C12 C13 O1 179.42(9)
C11 C12 C13 C14 0.16(14)
O1 C13 C14 C15 -179.34(9)
C12 C13 C14 C15 -0.01(16)
C13 C14 C15 C10 0.02(16)
C11 C10 C15 C14 -0.17(15)
C9 C10 C15 C14 -178.36(9)
N1 N2 C17 O2 -178.73(8)
C9 N2 C17 O2 -4.31(14)
N1 N2 C17 C18 1.89(13)
C9 N2 C17 C18 176.31(8)

loop_
_cod_related_entry_id
_cod_related_entry_database
_cod_related_entry_code
1 ChemSpider 3504620
